data_2242532
loop_
_publ_author_name
'Massoni, Nicolas'
'Hegron, Ronan'
'Campayo, Lionel'

_publ_section_title
;
 Reinvestigation of the crystal structure of Ca~2~Ce~8~(SiO~4~)~6~O~2~
 apatite by Rietveld refinement
;
_journal_issue 7
_journal_name_full 'Acta Crystallographica Section E'
_journal_page_first 955
_journal_page_last 959
_journal_paper_doi 10.1107/S2056989018008435
_journal_volume 74
_journal_year 2018
_chemical_formula_iupac 'Ca2 Ce8 (Si O4)6 O2'
_chemical_formula_structural 'Ca2 Ce8 O26 Si6'
_chemical_formula_sum 'Ca2 Ce8 O26 Si6'
_chemical_formula_weight 1785.6
_chemical_name_systematic
;
Dicalcium octacerium hexakis(silicate) dioxide
;
_space_group_crystal_system hexagonal
_space_group_IT_number 176
_space_group_name_Hall '-P 6c'
_space_group_name_H-M_alt 'P 63/m'
_symmetry_space_group_name_Hall '-P 6c'
_symmetry_space_group_name_H-M 'P 63/m'
_cell_angle_alpha 90
_cell_angle_beta 90
_cell_angle_gamma 120
_cell_formula_units_Z 1
_cell_length_a 9.59912(6)
_cell_length_b 9.59912(6)
_cell_length_c 7.09284(6)
_cell_measurement_reflns_used 353
_cell_measurement_temperature 293
_cell_measurement_theta_max 65.005
_cell_measurement_theta_min 5.0115
_cell_volume 565.996(7)
_computing_cell_refinement
;
<i>JANA2006</i> (Pet\<r\'i\<cek <i>et al.</i>,  2014)
;
_computing_data_collection
;
<i>Data Collector</i> (Panalytical, 2011)
;
_computing_data_reduction
;
<i>JANA2006</i> (Pet\<r\'i\<cek <i>et al.</i>,  2014)
;
_computing_molecular_graphics
;
<i>VESTA</i> (Momma & Izumi, 2011)
;
_computing_publication_material
;
publCIF (Westrip, 2010)
;
_computing_structure_refinement
;
<i>JANA2006</i> (Pet\<r\'i\<cek <i>et al.</i>,  2014)
;
_computing_structure_solution
;
<i>JANA2006</i> (Pet\<r\'i\<cek <i>et al.</i>,  2014)
;
_diffrn_ambient_temperature 293
_diffrn_measurement_device_type 'Panalytical XPert MPD Pro'
_diffrn_radiation_type 'Cu K\a~1~'
_diffrn_radiation_wavelength 1.54176
_exptl_crystal_density_diffrn 5.2387
_exptl_crystal_density_method 'not measured'
_exptl_crystal_F_000 796
_pd_block_diffractogram_id cacesioprofile
_pd_char_colour brown
_pd_char_particle_morphology plate-like
_pd_meas_2theta_range_inc 0.017
_pd_meas_2theta_range_max 130.010
_pd_meas_2theta_range_min 10.023
_pd_meas_number_of_points 6881
_pd_meas_scan_method step
_pd_prep_cool_rate 30
_pd_prep_pressure 100
_pd_prep_temperature 1873
_pd_proc_ls_background_function 'Legendre polynoms'
_pd_proc_ls_profile_function pseudo-Voigt
_pd_proc_ls_prof_R_factor 0.0453
_pd_proc_ls_prof_wR_expected 0.0336
_pd_proc_ls_prof_wR_factor 0.0593
_pd_spec_mounting ' packed powder pellet'
_pd_spec_mount_mode reflection
_pd_spec_shape flat_sheet
_pd_spec_size_axial 25
_pd_spec_size_equat 25
_pd_spec_size_thick 1
_refine_diff_density_max 3.87
_refine_diff_density_min -1.88
_refine_ls_extinction_method none
_refine_ls_goodness_of_fit_all 1.76
_refine_ls_goodness_of_fit_ref 1.76
_refine_ls_number_constraints 9
_refine_ls_number_parameters 28
_refine_ls_number_restraints 0
_refine_ls_R_factor_all 0.0458
_refine_ls_R_factor_gt 0.0438
_refine_ls_shift/su_max 0.0054
_refine_ls_shift/su_mean 0.0014
_refine_ls_weighting_scheme sigma
_refine_ls_wR_factor_all 0.0442
_refine_ls_wR_factor_gt 0.0438
_cod_data_source_file wm5448sup1.cif
_cod_data_source_block I
_cod_database_code 2242532

loop_
_space_group_symop_id
_space_group_symop_operation_xyz
1 x,y,z
2 -y,x-y,z
3 -x+y,-x,z
4 -x,-y,z+1/2
5 y,-x+y,z+1/2
6 x-y,x,z+1/2
7 -x,-y,-z
8 y,-x+y,-z
9 x-y,x,-z
10 x,y,-z+1/2
11 -y,x-y,-z+1/2
12 -x+y,-x,-z+1/2

loop_
_atom_site_type_symbol
_atom_site_label
_atom_site_fract_x
_atom_site_fract_y
_atom_site_fract_z
_atom_site_U_iso_or_equiv
_atom_site_adp_type
_atom_site_calc_flag
_atom_site_occupancy
Ca Ca_a 0.333333 0.666667 -0.0009(7) 0.008 Uiso d 0.5
Ce Ce_a 0.333333 0.666667 -0.0009(7) 0.008 Uiso d 0.5
Ce Ce_b 0.23194(13) -0.01214(18) 0.25 0.006 Uiso d 1
Si Si_c 0.4040(6) 0.3713(6) 0.25 0.005 Uiso d 1
O O1_c 0.3293(13) 0.4865(12) 0.25 0.003 Uiso d 1
O O2_c 0.5980(14) 0.4634(13) 0.25 0.003 Uiso d 1
O O3_c 0.3410(7) 0.2594(8) 0.0668(9) 0.003 Uiso d 1
O O4_d 0 0 0.25 0.003 Uiso d 1

loop_
_atom_type_symbol
_atom_type_description
_atom_type_scat_dispersion_real
_atom_type_scat_dispersion_imag
_atom_type_scat_source
Ca Ca 0.3641 1.2855 'International Tables for Crystallography (Vol. IV)'
Ce Ce -1.8482 9.6596 'International Tables for Crystallography (Vol. IV)'
Si Si 0.2541 0.3302 'International Tables for Crystallography (Vol. IV)'
O O 0.0492 0.0322 'International Tables for Crystallography (Vol. IV)'

loop_
_geom_angle_atom_site_label_1
_geom_angle_atom_site_label_2
_geom_angle_atom_site_label_3
_geom_angle_site_symmetry_1
_geom_angle_site_symmetry_3
_geom_angle
Ca_a Ca_a Ca_a 10_554 10_555 180.0(5)
Ca_a Ca_a Ce_a 10_554 . 0
Ca_a Ca_a Ce_a 10_554 10_554 0.0(5)
Ca_a Ca_a Ce_a 10_554 10_555 180.0(5)
Ca_a Ca_a Si_c 10_554 4_664 57.01(10)
Ca_a Ca_a Si_c 10_554 5_564 57.01(11)
Ca_a Ca_a Si_c 10_554 6_554 57.01(9)
Ca_a Ca_a O2_c 10_554 4_664 43.5(3)
Ca_a Ca_a O2_c 10_554 5_564 43.5(3)
Ca_a Ca_a O2_c 10_554 6_554 43.5(3)
Ca_a Ca_a Ce_a 10_555 . 0
Ca_a Ca_a Ce_a 10_555 10_554 180.0(5)
Ca_a Ca_a Ce_a 10_555 10_555 0.0(5)
Ca_a Ca_a Si_c 10_555 4_664 122.99(10)
Ca_a Ca_a Si_c 10_555 5_564 122.99(11)
Ca_a Ca_a Si_c 10_555 6_554 122.99(9)
Ca_a Ca_a O2_c 10_555 4_664 136.5(3)
Ca_a Ca_a O2_c 10_555 5_564 136.5(3)
Ca_a Ca_a O2_c 10_555 6_554 136.5(3)
Ce_a Ca_a Ce_a . 10_554 0
Ce_a Ca_a Ce_a . 10_555 0
Ce_a Ca_a Si_c . 4_664 0
Ce_a Ca_a Si_c . 5_564 0
Ce_a Ca_a Si_c . 6_554 0
Ce_a Ca_a O2_c . 4_664 0
Ce_a Ca_a O2_c . 5_564 0
Ce_a Ca_a O2_c . 6_554 0
Ce_a Ca_a Ce_a 10_554 10_555 180.0(5)
Ce_a Ca_a Si_c 10_554 4_664 57.01(10)
Ce_a Ca_a Si_c 10_554 5_564 57.01(11)
Ce_a Ca_a Si_c 10_554 6_554 57.01(9)
Ce_a Ca_a O2_c 10_554 4_664 43.5(3)
Ce_a Ca_a O2_c 10_554 5_564 43.5(3)
Ce_a Ca_a O2_c 10_554 6_554 43.5(3)
Ce_a Ca_a Si_c 10_555 4_664 122.99(10)
Ce_a Ca_a Si_c 10_555 5_564 122.99(11)
Ce_a Ca_a Si_c 10_555 6_554 122.99(9)
Ce_a Ca_a O2_c 10_555 4_664 136.5(3)
Ce_a Ca_a O2_c 10_555 5_564 136.5(3)
Ce_a Ca_a O2_c 10_555 6_554 136.5(3)
Si_c Ca_a Si_c 4_664 5_564 93.17(18)
Si_c Ca_a Si_c 4_664 6_554 93.17(18)
Si_c Ca_a O2_c 4_664 4_664 28.7(3)
Si_c Ca_a O2_c 4_664 5_564 64.6(4)
Si_c Ca_a O2_c 4_664 6_554 97.0(4)
Si_c Ca_a Si_c 5_564 6_554 93.17(16)
Si_c Ca_a O2_c 5_564 4_664 97.0(3)
Si_c Ca_a O2_c 5_564 5_564 28.7(4)
Si_c Ca_a O2_c 5_564 6_554 64.6(3)
Si_c Ca_a O2_c 6_554 4_664 64.6(3)
Si_c Ca_a O2_c 6_554 5_564 97.0(2)
Si_c Ca_a O2_c 6_554 6_554 28.7(3)
O2_c Ca_a O2_c 4_664 5_564 73.2(5)
O2_c Ca_a O2_c 4_664 6_554 73.2(5)
O2_c Ca_a O2_c 5_564 6_554 73.2(3)
Ca_a Ce_a Ca_a . 10_554 0
Ca_a Ce_a Ca_a . 10_555 0
Ca_a Ce_a Ce_a . 10_554 0
Ca_a Ce_a Ce_a . 10_555 0
Ca_a Ce_a O1_c . . 0
Ca_a Ce_a O1_c . 2_665 0
Ca_a Ce_a O1_c . 3_565 0
Ca_a Ce_a O2_c . 4_664 0
Ca_a Ce_a O2_c . 5_564 0
Ca_a Ce_a O2_c . 6_554 0
Ca_a Ce_a Ca_a 10_554 10_555 180.0(5)
Ca_a Ce_a Ce_a 10_554 10_554 0.0(5)
Ca_a Ce_a Ce_a 10_554 10_555 180.0(5)
Ca_a Ce_a O1_c 10_554 . 136.1(2)
Ca_a Ce_a O1_c 10_554 2_665 136.13(19)
Ca_a Ce_a O1_c 10_554 3_565 136.1(3)
Ca_a Ce_a O2_c 10_554 4_664 43.5(3)
Ca_a Ce_a O2_c 10_554 5_564 43.5(3)
Ca_a Ce_a O2_c 10_554 6_554 43.5(3)
Ca_a Ce_a Ce_a 10_555 10_554 180.0(5)
Ca_a Ce_a Ce_a 10_555 10_555 0.0(5)
Ca_a Ce_a O1_c 10_555 . 43.9(2)
Ca_a Ce_a O1_c 10_555 2_665 43.87(19)
Ca_a Ce_a O1_c 10_555 3_565 43.9(3)
Ca_a Ce_a O2_c 10_555 4_664 136.5(3)
Ca_a Ce_a O2_c 10_555 5_564 136.5(3)
Ca_a Ce_a O2_c 10_555 6_554 136.5(3)
Ce_a Ce_a Ce_a 10_554 10_555 180.0(5)
Ce_a Ce_a O1_c 10_554 . 136.1(2)
Ce_a Ce_a O1_c 10_554 2_665 136.13(19)
Ce_a Ce_a O1_c 10_554 3_565 136.1(3)
Ce_a Ce_a O2_c 10_554 4_664 43.5(3)
Ce_a Ce_a O2_c 10_554 5_564 43.5(3)
Ce_a Ce_a O2_c 10_554 6_554 43.5(3)
Ce_a Ce_a O1_c 10_555 . 43.9(2)
Ce_a Ce_a O1_c 10_555 2_665 43.87(19)
Ce_a Ce_a O1_c 10_555 3_565 43.9(3)
Ce_a Ce_a O2_c 10_555 4_664 136.5(3)
Ce_a Ce_a O2_c 10_555 5_564 136.5(3)
Ce_a Ce_a O2_c 10_555 6_554 136.5(3)
O1_c Ce_a O1_c . 2_665 73.8(4)
O1_c Ce_a O1_c . 3_565 73.8(4)
O1_c Ce_a O2_c . 4_664 94.4(3)
O1_c Ce_a O2_c . 5_564 153.3(4)
O1_c Ce_a O2_c . 6_554 126.7(3)
O1_c Ce_a O1_c 2_665 3_565 73.8(4)
O1_c Ce_a O2_c 2_665 4_664 126.7(4)
O1_c Ce_a O2_c 2_665 5_564 94.4(3)
O1_c Ce_a O2_c 2_665 6_554 153.3(6)
O1_c Ce_a O2_c 3_565 4_664 153.3(3)
O1_c Ce_a O2_c 3_565 5_564 126.7(5)
O1_c Ce_a O2_c 3_565 6_554 94.4(4)
O2_c Ce_a O2_c 4_664 5_564 73.2(5)
O2_c Ce_a O2_c 4_664 6_554 73.2(5)
O2_c Ce_a O2_c 5_564 6_554 73.2(3)
O3_c Ce_b O3_c 5_555 8_555 139.4(4)
O3_c Ce_b O4_d 5_555 . 105.0(2)
O3_c Ce_b O4_d 8_555 . 105.0(2)
Ca_a Si_c Ca_a 4_665 7_665 65.98(17)
Ca_a Si_c O1_c 4_665 . 136.4(2)
Ca_a Si_c O2_c 4_665 . 46.6(4)
Ca_a Si_c O3_c 4_665 . 114.9(5)
Ca_a Si_c O3_c 4_665 10_555 62.4(3)
Ca_a Si_c O1_c 7_665 . 136.4(2)
Ca_a Si_c O2_c 7_665 . 46.6(4)
Ca_a Si_c O3_c 7_665 . 62.4(3)
Ca_a Si_c O3_c 7_665 10_555 114.9(5)
O1_c Si_c O2_c . . 114.7(7)
O1_c Si_c O3_c . . 108.5(5)
O1_c Si_c O3_c . 10_555 108.5(5)
O2_c Si_c O3_c . . 108.2(5)
O2_c Si_c O3_c . 10_555 108.2(5)
O3_c Si_c O3_c . 10_555 108.6(4)
Ce_a O1_c Ce_a . 10_555 92.3(5)
Ce_a O1_c Si_c . . 129.2(3)
Ce_a O1_c Si_c 10_555 . 129.2(3)
Ca_a O2_c Ca_a 4_665 7_665 93.0(5)
Ca_a O2_c Ce_a 4_665 4_665 0.0(5)
Ca_a O2_c Ce_a 4_665 7_665 93.0(5)
Ca_a O2_c Si_c 4_665 . 104.7(4)
Ca_a O2_c Ce_a 7_665 4_665 93.0(5)
Ca_a O2_c Ce_a 7_665 7_665 0.0(5)
Ca_a O2_c Si_c 7_665 . 104.7(4)
Ce_a O2_c Ce_a 4_665 7_665 93.0(5)
Ce_a O2_c Si_c 4_665 . 104.7(4)
Ce_a O2_c Si_c 7_665 . 104.7(4)
Ce_b O3_c Si_c 6_554 . 146.2(5)
Ce_b O4_d Ce_b . 2_555 120.00(5)
Ce_b O4_d Ce_b . 3_555 120.00(6)
Ce_b O4_d Ce_b 2_555 3_555 120.00(6)

loop_
_geom_bond_atom_site_label_1
_geom_bond_atom_site_label_2
_geom_bond_site_symmetry_2
_geom_bond_distance
Ca_a Ca_a 10_554 3.534(7)
Ca_a Ca_a 10_555 3.559(7)
Ca_a Ce_a . 0
Ca_a Ce_a 10_554 3.534(7)
Ca_a Ce_a 10_555 3.559(7)
Ca_a Si_c 4_664 3.246(6)
Ca_a Si_c 5_564 3.246(8)
Ca_a Si_c 6_554 3.246(5)
Ca_a O2_c 4_664 2.437(11)
Ca_a O2_c 5_564 2.437(10)
Ca_a O2_c 6_554 2.437(13)
Ce_a Ce_a 10_554 3.534(7)
Ce_a Ce_a 10_555 3.559(7)
Ce_a O1_c . 2.468(10)
Ce_a O1_c 2_665 2.468(8)
Ce_a O1_c 3_565 2.468(13)
Ce_a O2_c 4_664 2.437(11)
Ce_a O2_c 5_564 2.437(10)
Ce_a O2_c 6_554 2.437(13)
Ce_b O3_c 5_555 2.396(7)
Ce_b O3_c 8_555 2.396(7)
Ce_b O4_d . 2.2870(15)
Si_c O1_c . 1.590(16)
Si_c O2_c . 1.614(13)
Si_c O3_c . 1.600(7)
Si_c O3_c 10_555 1.600(7)
